data_1565717
loop_
_publ_author_name
'Zhang, Yusheng'
'Duan, Wuhua'
'Wang, Qiang'
'Zheng, Lei'
'Wang, Jianchen'
'Chen, Jing'
'Sun, Taoxiang'

_publ_section_title
;
 Covalency between the uranyl ion and dithiophosphinate by sulfur
 <i>K</i>-edge X-ray absorption spectroscopy and density functional theory
;
_journal_coeditor_code YW5001
_journal_issue 1
_journal_name_full 'Journal of Synchrotron Radiation'
_journal_page_first 11
_journal_page_last 20
_journal_paper_doi 10.1107/S160057752101198X
_journal_volume 29
_journal_year 2022
_chemical_formula_moiety 'C12 H10 P S2, C24 H20 P'
_chemical_formula_sum 'C36 H30 P2 S2'
_chemical_formula_weight 588.66
_space_group_crystal_system monoclinic
_space_group_IT_number 14
_space_group_name_Hall '-P 2yn'
_space_group_name_H-M_alt 'P 1 21/n 1'
_atom_sites_solution_hydrogens geom
_atom_sites_solution_primary dual
_audit_creation_date 2019-05-24
_audit_creation_method
;
Olex2 1.2
(compiled 2018.05.29 svn.r3508 for OlexSys, GUI svn.r5506)
;
_cell_angle_alpha 90
_cell_angle_beta 108.962(8)
_cell_angle_gamma 90
_cell_formula_units_Z 4
_cell_length_a 14.5406(12)
_cell_length_b 13.2405(7)
_cell_length_c 17.1497(12)
_cell_measurement_reflns_used 4174
_cell_measurement_temperature 172.99(10)
_cell_measurement_theta_max 26.5170
_cell_measurement_theta_min 3.7930
_cell_volume 3122.6(4)
_computing_cell_refinement 'CrysAlisPro 1.171.39.46e (Rigaku OD, 2018)'
_computing_data_collection 'CrysAlisPro 1.171.39.46e (Rigaku OD, 2018)'
_computing_data_reduction 'CrysAlisPro 1.171.39.46e (Rigaku OD, 2018)'
_computing_molecular_graphics 'Olex2 (Dolomanov et al., 2009)'
_computing_publication_material 'Olex2 (Dolomanov et al., 2009)'
_computing_structure_refinement 'ShelXL (Sheldrick, 2015)'
_computing_structure_solution 'ShelXT (Sheldrick, 2015)'
_diffrn_ambient_environment N~2~
_diffrn_ambient_temperature 172.99(10)
_diffrn_detector 'CCD plate'
_diffrn_detector_area_resol_mean 5.2137
_diffrn_detector_type AtlasS2
_diffrn_measured_fraction_theta_full 0.998
_diffrn_measured_fraction_theta_max 0.885
_diffrn_measurement_details
;
List of Runs (angles in degrees, time in seconds):

  # Type    Start    End  Width  t~exp~   \w     \q     \k     \f   Frames
--------------------------------------------------------------------------
  1  \w    -24.00  92.00   1.00   22.00    --   12.19  19.00 -30.00  116
  2  \w      6.00  31.00   1.00   22.00    --   12.19  38.00-180.00   25
  3  \w     21.00  81.00   1.00   22.00    --   12.19  38.00  30.00   60
  4  \w    -20.00   7.00   1.00   22.00    --   12.19  20.00 114.00   27
  5  \w    -19.00  21.00   1.00   22.00    --  -14.07 -99.00 -90.00   40
;
_diffrn_measurement_device 'four-circle diffractometer'
_diffrn_measurement_device_type 'SuperNova, Dual, Cu at home/near, AtlasS2'
_diffrn_measurement_method '\w scans'
_diffrn_orient_matrix_type 'CrysAlisPro convention (1999,Acta A55,543-557)'
_diffrn_orient_matrix_UB_11 -0.0322443000
_diffrn_orient_matrix_UB_12 0.0120166000
_diffrn_orient_matrix_UB_13 0.0220187000
_diffrn_orient_matrix_UB_21 -0.0381599000
_diffrn_orient_matrix_UB_22 0.0071968000
_diffrn_orient_matrix_UB_23 -0.0377984000
_diffrn_orient_matrix_UB_31 -0.0128345000
_diffrn_orient_matrix_UB_32 -0.0516953000
_diffrn_orient_matrix_UB_33 -0.0000999000
_diffrn_radiation_monochromator mirror
_diffrn_radiation_probe x-ray
_diffrn_radiation_type MoK\a
_diffrn_radiation_wavelength 0.71073
_diffrn_reflns_av_R_equivalents 0.0639
_diffrn_reflns_av_unetI/netI 0.0959
_diffrn_reflns_Laue_measured_fraction_full 0.998
_diffrn_reflns_Laue_measured_fraction_max 0.885
_diffrn_reflns_limit_h_max 18
_diffrn_reflns_limit_h_min -20
_diffrn_reflns_limit_k_max 18
_diffrn_reflns_limit_k_min -13
_diffrn_reflns_limit_l_max 20
_diffrn_reflns_limit_l_min -24
_diffrn_reflns_number 23257
_diffrn_reflns_point_group_measured_fraction_full 0.998
_diffrn_reflns_point_group_measured_fraction_max 0.885
_diffrn_reflns_theta_full 25.242
_diffrn_reflns_theta_max 30.255
_diffrn_reflns_theta_min 3.210
_diffrn_source 'micro-focus sealed X-ray tube'
_diffrn_source_type 'SuperNova (Mo) X-ray Source'
_exptl_absorpt_coefficient_mu 0.297
_exptl_absorpt_correction_T_max 1.00000
_exptl_absorpt_correction_T_min 0.76984
_exptl_absorpt_correction_type multi-scan
_exptl_absorpt_process_details
;
CrysAlisPro 1.171.39.46e (Rigaku Oxford Diffraction, 2018)
Empirical absorption correction using spherical harmonics,
 implemented in SCALE3 ABSPACK scaling algorithm.
;
_exptl_crystal_colour 'clear colourless'
_exptl_crystal_density_diffrn 1.252
_exptl_crystal_description plate
_exptl_crystal_F_000 1232
_exptl_crystal_size_max 0.2
_exptl_crystal_size_mid 0.15
_exptl_crystal_size_min 0.02
_refine_diff_density_max 0.404
_refine_diff_density_min -0.429
_refine_diff_density_rms 0.066
_refine_ls_extinction_method none
_refine_ls_goodness_of_fit_ref 1.044
_refine_ls_hydrogen_treatment constr
_refine_ls_matrix_type full
_refine_ls_number_parameters 361
_refine_ls_number_reflns 8252
_refine_ls_number_restraints 12
_refine_ls_restrained_S_all 1.061
_refine_ls_R_factor_all 0.1177
_refine_ls_R_factor_gt 0.0669
_refine_ls_shift/su_max 0.001
_refine_ls_shift/su_mean 0.000
_refine_ls_structure_factor_coef Fsqd
_refine_ls_weighting_details 'w=1/[\s^2^(Fo^2^)+(0.0395P)^2^+0.6830P] where P=(Fo^2^+2Fc^2^)/3'
_refine_ls_weighting_scheme calc
_refine_ls_wR_factor_gt 0.1122
_refine_ls_wR_factor_ref 0.1312
_reflns_Friedel_coverage 0.000
_reflns_number_gt 5300
_reflns_number_total 8252
_reflns_threshold_expression 'I > 2\s(I)'
_cod_data_source_file yw5001sup1.cif
_cod_data_source_block I
_cod_depositor_comments 'Adding full bibliography for 1565717--1565720.cif.'
_cod_database_code 1565717
_cod_database_fobs_code 1565717
_shelx_shelxl_version_number 2014/7
_shelx_space_group_comment
;
The symmetry employed for this shelxl refinement is uniquely defined
by the following loop, which should always be used as a source of
symmetry information in preference to the above space-group names.
They are only intended as comments.
;
_reflns_odcompleteness_completeness 99.75
_reflns_odcompleteness_iscentric 1
_reflns_odcompleteness_theta 27.42
_olex2_refinement_description
;
1. Fixed Uiso
 At 1.2 times of:
  All C(H) groups
2. Uiso/Uaniso restraints and constraints
Uanis(C012) \\sim Ueq, Uanis(C013) \\sim Ueq: with sigma of 0.01 and sigma for
terminal atoms of 0.02
3.a Aromatic/amide H refined with riding coordinates:
 C009(H009), C00A(H00A), C00B(H00B), C00C(H00C), C00E(H00E), C00G(H00G),
 C00H(H00H), C00I(H00I), C00J(H00J), C00K(H00K), C00L(H00L), C00M(H00M),
 C00N(H00N), C00O(H00O), C00P(H00P), C00Q(H00Q), C00R(H00R), C00S(H00S),
 C00T(H00T), C00U(H00U), C00V(H00V), C00W(H00W), C00X(H00X), C00Y(H00Y),
 C00Z(H00Z), C010(H010), C011(H011), C012(H012), C013(H013), C014(H014)
;
_olex2_submission_special_instructions 'No special instructions were received'
_oxdiff_exptl_absorpt_empirical_details
;
Empirical correction (ABSPACK) includes:
- Absorption correction using spherical harmonics
- Frame scaling
;
_oxdiff_exptl_absorpt_empirical_full_max 1.207
_oxdiff_exptl_absorpt_empirical_full_min 0.760

loop_
_space_group_symop_operation_xyz
'x, y, z'
'-x+1/2, y+1/2, -z+1/2'
'-x, -y, -z'
'x-1/2, -y-1/2, z-1/2'

loop_
_atom_site_label
_atom_site_type_symbol
_atom_site_fract_x
_atom_site_fract_y
_atom_site_fract_z
_atom_site_U_iso_or_equiv
_atom_site_adp_type
_atom_site_occupancy
_atom_site_site_symmetry_order
_atom_site_calc_flag
_atom_site_refinement_flags_posn
_atom_site_refinement_flags_adp
_atom_site_refinement_flags_occupancy
_atom_site_disorder_assembly
_atom_site_disorder_group
P001 P 0.55441(5) 0.77436(4) 0.82839(4) 0.02232(15) Uani 1 1 d . . . . .
P002 P 0.39630(5) 0.25980(4) 0.61352(4) 0.02175(15) Uani 1 1 d . . . . .
S003 S 0.59486(6) 0.74518(5) 0.94779(4) 0.0413(2) Uani 1 1 d . . . . .
S004 S 0.55272(6) 0.91705(5) 0.79403(5) 0.0422(2) Uani 1 1 d . . . . .
C005 C 0.29649(17) 0.34618(16) 0.58323(14) 0.0204(5) Uani 1 1 d . . . . .
C006 C 0.48765(18) 0.29347(16) 0.56900(14) 0.0229(5) Uani 1 1 d . . . . .
C007 C 0.44632(17) 0.26074(16) 0.72395(14) 0.0230(5) Uani 1 1 d . . . . .
C008 C 0.35646(19) 0.13472(17) 0.57684(14) 0.0267(6) Uani 1 1 d . . . . .
C009 C 0.28465(18) 0.41488(17) 0.51927(15) 0.0268(6) Uani 1 1 d . . . . .
H009 H 0.3299 0.4177 0.4915 0.032 Uiso 1 1 calc R . . . .
C00A C 0.13847(18) 0.47523(17) 0.53797(15) 0.0282(6) Uani 1 1 d . . . . .
H00A H 0.0857 0.5191 0.5229 0.034 Uiso 1 1 calc R . . . .
C00B C 0.20549(19) 0.47870(17) 0.49728(15) 0.0293(6) Uani 1 1 d . . . . .
H00B H 0.1974 0.5245 0.4545 0.035 Uiso 1 1 calc R . . . .
C00C C 0.22776(19) 0.34274(17) 0.62429(15) 0.0277(6) Uani 1 1 d . . . . .
H00C H 0.2353 0.2971 0.6672 0.033 Uiso 1 1 calc R . . . .
C00D C 0.43369(19) 0.72041(19) 0.77832(17) 0.0325(6) Uani 1 1 d . . . . .
C00E C 0.14877(19) 0.40701(17) 0.60120(16) 0.0303(6) Uani 1 1 d . . . . .
H00E H 0.1026 0.4044 0.6281 0.036 Uiso 1 1 calc R . . . .
C00F C 0.63279(18) 0.70301(19) 0.78335(15) 0.0296(6) Uani 1 1 d . . . . .
C00G C 0.6270(2) 0.33488(18) 0.49581(17) 0.0358(7) Uani 1 1 d . . . . .
H00G H 0.6742 0.3484 0.4714 0.043 Uiso 1 1 calc R . . . .
C00H C 0.47521(19) 0.17185(18) 0.76727(15) 0.0286(6) Uani 1 1 d . . . . .
H00H H 0.4688 0.1107 0.7393 0.034 Uiso 1 1 calc R . . . .
C00I C 0.57958(19) 0.32417(18) 0.61695(16) 0.0329(6) Uani 1 1 d . . . . .
H00I H 0.5945 0.3315 0.6736 0.039 Uiso 1 1 calc R . . . .
C00J C 0.5350(2) 0.30587(19) 0.44758(16) 0.0348(6) Uani 1 1 d . . . . .
H00J H 0.5198 0.3011 0.3907 0.042 Uiso 1 1 calc R . . . .
C00K C 0.4656(2) 0.28389(18) 0.48406(16) 0.0315(6) Uani 1 1 d . . . . .
H00K H 0.4040 0.2627 0.4518 0.038 Uiso 1 1 calc R . . . .
C00L C 0.6493(2) 0.3439(2) 0.57985(17) 0.0400(7) Uani 1 1 d . . . . .
H00L H 0.7116 0.3634 0.6119 0.048 Uiso 1 1 calc R . . . .
C00M C 0.4567(2) 0.35190(19) 0.76602(16) 0.0394(7) Uani 1 1 d . . . . .
H00M H 0.4380 0.4120 0.7372 0.047 Uiso 1 1 calc R . . . .
C00N C 0.5231(2) 0.2635(2) 0.89397(16) 0.0395(7) Uani 1 1 d . . . . .
H00N H 0.5485 0.2644 0.9512 0.047 Uiso 1 1 calc R . . . .
C00O C 0.5137(2) 0.1743(2) 0.85243(16) 0.0356(7) Uani 1 1 d . . . . .
H00O H 0.5333 0.1145 0.8816 0.043 Uiso 1 1 calc R . . . .
C00P C 0.4264(2) 0.06288(18) 0.57609(17) 0.0380(7) Uani 1 1 d . . . . .
H00P H 0.4920 0.0799 0.5946 0.046 Uiso 1 1 calc R . . . .
C00Q C 0.2594(2) 0.1086(2) 0.54958(18) 0.0441(8) Uani 1 1 d . . . . .
H00Q H 0.2124 0.1559 0.5503 0.053 Uiso 1 1 calc R . . . .
C00R C 0.6776(2) 0.7495(2) 0.73288(18) 0.0440(7) Uani 1 1 d . . . . .
H00R H 0.6649 0.8171 0.7189 0.053 Uiso 1 1 calc R . . . .
C00S C 0.3979(2) -0.03348(19) 0.54779(18) 0.0451(8) Uani 1 1 d . . . . .
H00S H 0.4444 -0.0815 0.5475 0.054 Uiso 1 1 calc R . . . .
C00T C 0.3685(2) 0.7672(3) 0.71056(17) 0.0497(8) Uani 1 1 d . . . . .
H00T H 0.3863 0.8265 0.6902 0.060 Uiso 1 1 calc R . . . .
C00U C 0.4949(2) 0.3525(2) 0.85104(17) 0.0475(8) Uani 1 1 d . . . . .
H00U H 0.5017 0.4133 0.8795 0.057 Uiso 1 1 calc R . . . .
C00V C 0.3015(3) -0.0586(2) 0.52019(19) 0.0511(9) Uani 1 1 d . . . . .
H00V H 0.2828 -0.1235 0.5007 0.061 Uiso 1 1 calc R . . . .
C00W C 0.6513(2) 0.6018(2) 0.8027(2) 0.0549(9) Uani 1 1 d . . . . .
H00W H 0.6220 0.5692 0.8365 0.066 Uiso 1 1 calc R . . . .
C00X C 0.4058(2) 0.6325(2) 0.8081(2) 0.0596(10) Uani 1 1 d . . . . .
H00X H 0.4482 0.6011 0.8544 0.072 Uiso 1 1 calc R . . . .
C00Y C 0.2322(3) 0.0115(2) 0.5210(2) 0.0593(10) Uani 1 1 d . . . . .
H00Y H 0.1667 -0.0063 0.5024 0.071 Uiso 1 1 calc R . . . .
C00Z C 0.7414(2) 0.6961(3) 0.7029(2) 0.0667(11) Uani 1 1 d . . . . .
H00Z H 0.7718 0.7285 0.6698 0.080 Uiso 1 1 calc R . . . .
C010 C 0.2766(3) 0.7263(4) 0.6727(2) 0.0821(14) Uani 1 1 d . . . . .
H010 H 0.2327 0.7586 0.6278 0.098 Uiso 1 1 calc R . . . .
C011 C 0.7595(3) 0.5973(4) 0.7216(3) 0.0829(14) Uani 1 1 d . . . . .
H011 H 0.8023 0.5620 0.7015 0.099 Uiso 1 1 calc R . . . .
C012 C 0.2517(3) 0.6390(4) 0.7019(3) 0.0938(17) Uani 1 1 d . U . . .
H012 H 0.1907 0.6110 0.6758 0.113 Uiso 1 1 calc R . . . .
C013 C 0.3141(3) 0.5910(3) 0.7689(3) 0.0856(15) Uani 1 1 d . U . . .
H013 H 0.2957 0.5312 0.7882 0.103 Uiso 1 1 calc R . . . .
C014 C 0.7145(3) 0.5490(3) 0.7708(3) 0.0804(13) Uani 1 1 d . . . . .
H014 H 0.7262 0.4807 0.7828 0.097 Uiso 1 1 calc R . . . .

loop_
_atom_site_aniso_label
_atom_site_aniso_U_11
_atom_site_aniso_U_22
_atom_site_aniso_U_33
_atom_site_aniso_U_23
_atom_site_aniso_U_13
_atom_site_aniso_U_12
P001 0.0209(4) 0.0253(3) 0.0204(3) -0.0036(2) 0.0063(3) 0.0020(3)
P002 0.0238(4) 0.0225(3) 0.0191(3) 0.0020(2) 0.0071(3) 0.0010(3)
S003 0.0456(5) 0.0553(4) 0.0224(3) 0.0045(3) 0.0102(3) 0.0144(4)
S004 0.0504(5) 0.0281(3) 0.0499(5) 0.0051(3) 0.0186(4) 0.0008(3)
C005 0.0200(13) 0.0209(11) 0.0202(12) -0.0008(9) 0.0063(10) -0.0016(10)
C006 0.0223(14) 0.0245(12) 0.0222(12) 0.0001(10) 0.0077(10) 0.0050(10)
C007 0.0216(14) 0.0275(12) 0.0201(12) 0.0019(10) 0.0070(10) 0.0014(10)
C008 0.0343(16) 0.0243(12) 0.0206(13) 0.0021(10) 0.0076(11) 0.0001(11)
C009 0.0259(15) 0.0321(13) 0.0225(13) 0.0065(10) 0.0080(11) -0.0004(11)
C00A 0.0202(14) 0.0241(12) 0.0349(15) -0.0027(11) 0.0014(12) 0.0006(10)
C00B 0.0276(15) 0.0286(13) 0.0272(14) 0.0080(11) 0.0027(12) -0.0015(11)
C00C 0.0318(16) 0.0239(12) 0.0294(14) 0.0053(10) 0.0128(12) -0.0025(11)
C00D 0.0229(15) 0.0376(14) 0.0392(16) -0.0202(12) 0.0133(12) -0.0027(12)
C00E 0.0272(15) 0.0298(13) 0.0389(16) -0.0025(11) 0.0174(13) -0.0047(11)
C00F 0.0215(14) 0.0415(15) 0.0227(13) -0.0114(11) 0.0029(11) 0.0041(12)
C00G 0.0360(18) 0.0384(15) 0.0406(17) -0.0003(12) 0.0228(14) -0.0021(13)
C00H 0.0282(15) 0.0288(13) 0.0287(14) 0.0038(11) 0.0089(12) 0.0045(11)
C00I 0.0315(17) 0.0429(15) 0.0231(14) 0.0034(11) 0.0073(12) -0.0020(12)
C00J 0.0389(18) 0.0465(15) 0.0232(14) -0.0049(12) 0.0159(13) -0.0023(13)
C00K 0.0291(16) 0.0393(14) 0.0259(14) -0.0060(11) 0.0088(12) -0.0027(12)
C00L 0.0252(16) 0.0577(18) 0.0349(16) 0.0008(13) 0.0067(13) -0.0093(13)
C00M 0.058(2) 0.0294(14) 0.0267(15) 0.0034(11) 0.0074(14) 0.0028(13)
C00N 0.0334(17) 0.0619(19) 0.0208(13) 0.0030(13) 0.0055(12) -0.0029(14)
C00O 0.0321(17) 0.0421(15) 0.0297(15) 0.0118(12) 0.0063(13) 0.0025(12)
C00P 0.0431(19) 0.0302(14) 0.0451(18) -0.0019(12) 0.0204(15) 0.0023(12)
C00Q 0.0340(19) 0.0332(15) 0.055(2) -0.0065(13) -0.0001(15) 0.0028(13)
C00R 0.0287(17) 0.072(2) 0.0331(16) -0.0159(14) 0.0130(13) -0.0030(14)
C00S 0.059(2) 0.0281(14) 0.053(2) -0.0048(13) 0.0244(17) 0.0029(14)
C00T 0.0250(17) 0.097(2) 0.0264(15) -0.0215(16) 0.0073(13) 0.0028(16)
C00U 0.063(2) 0.0466(17) 0.0277(16) -0.0084(13) 0.0077(15) 0.0026(16)
C00V 0.069(3) 0.0300(15) 0.0463(19) -0.0098(13) 0.0071(18) -0.0045(16)
C00W 0.054(2) 0.0514(18) 0.064(2) -0.0075(16) 0.0245(19) 0.0192(16)
C00X 0.040(2) 0.0342(16) 0.113(3) -0.0236(17) 0.036(2) -0.0066(14)
C00Y 0.044(2) 0.0437(18) 0.069(2) -0.0131(16) -0.0104(18) -0.0095(16)
C00Z 0.035(2) 0.127(3) 0.043(2) -0.032(2) 0.0194(17) -0.001(2)
C010 0.030(2) 0.168(4) 0.044(2) -0.053(3) 0.0061(17) 0.005(3)
C011 0.043(2) 0.132(4) 0.072(3) -0.052(3) 0.017(2) 0.025(2)
C012 0.039(2) 0.127(4) 0.123(4) -0.101(3) 0.037(3) -0.025(3)
C013 0.061(3) 0.053(2) 0.162(4) -0.058(3) 0.062(3) -0.024(2)
C014 0.075(3) 0.071(2) 0.092(3) -0.021(2) 0.022(3) 0.037(2)

loop_
_atom_type_symbol
_atom_type_description
_atom_type_scat_dispersion_real
_atom_type_scat_dispersion_imag
_atom_type_scat_source
C C 0.0033 0.0016 'International Tables Vol C Tables 4.2.6.8 and 6.1.1.4'
H H 0.0000 0.0000 'International Tables Vol C Tables 4.2.6.8 and 6.1.1.4'
P P 0.1023 0.0942 'International Tables Vol C Tables 4.2.6.8 and 6.1.1.4'
S S 0.1246 0.1234 'International Tables Vol C Tables 4.2.6.8 and 6.1.1.4'

loop_
_geom_angle_atom_site_label_1
_geom_angle_atom_site_label_2
_geom_angle_atom_site_label_3
_geom_angle
_geom_angle_site_symmetry_1
_geom_angle_site_symmetry_3
_geom_angle_publ_flag
S003 P001 S004 117.80(4) . . ?
C00D P001 S003 109.09(10) . . ?
C00D P001 S004 108.42(10) . . ?
C00D P001 C00F 103.53(11) . . ?
C00F P001 S003 108.63(9) . . ?
C00F P001 S004 108.43(9) . . ?
C005 P002 C006 111.19(10) . . ?
C005 P002 C007 108.34(11) . . ?
C005 P002 C008 110.41(11) . . ?
C006 P002 C007 110.23(11) . . ?
C006 P002 C008 106.22(11) . . ?
C007 P002 C008 110.46(11) . . ?
C009 C005 P002 121.87(18) . . ?
C009 C005 C00C 119.5(2) . . ?
C00C C005 P002 118.60(17) . . ?
C00I C006 P002 121.81(19) . . ?
C00I C006 C00K 119.9(2) . . ?
C00K C006 P002 118.22(19) . . ?
C00H C007 P002 120.63(18) . . ?
C00H C007 C00M 119.9(2) . . ?
C00M C007 P002 119.51(18) . . ?
C00P C008 P002 118.5(2) . . ?
C00Q C008 P002 121.8(2) . . ?
C00Q C008 C00P 119.7(2) . . ?
C005 C009 H009 120.2 . . ?
C00B C009 C005 119.6(2) . . ?
C00B C009 H009 120.2 . . ?
C00B C00A H00A 119.7 . . ?
C00B C00A C00E 120.5(2) . . ?
C00E C00A H00A 119.7 . . ?
C009 C00B H00B 119.7 . . ?
C00A C00B C009 120.6(2) . . ?
C00A C00B H00B 119.7 . . ?
C005 C00C H00C 120.0 . . ?
C00E C00C C005 120.0(2) . . ?
C00E C00C H00C 120.0 . . ?
C00T C00D P001 120.7(2) . . ?
C00X C00D P001 120.4(2) . . ?
C00X C00D C00T 118.9(3) . . ?
C00A C00E H00E 120.1 . . ?
C00C C00E C00A 119.8(2) . . ?
C00C C00E H00E 120.1 . . ?
C00R C00F P001 121.2(2) . . ?
C00R C00F C00W 119.0(3) . . ?
C00W C00F P001 119.8(2) . . ?
C00J C00G H00G 119.8 . . ?
C00L C00G H00G 119.8 . . ?
C00L C00G C00J 120.4(3) . . ?
C007 C00H H00H 120.1 . . ?
C007 C00H C00O 119.7(2) . . ?
C00O C00H H00H 120.1 . . ?
C006 C00I H00I 120.3 . . ?
C006 C00I C00L 119.5(2) . . ?
C00L C00I H00I 120.3 . . ?
C00G C00J H00J 120.1 . . ?
C00G C00J C00K 119.8(2) . . ?
C00K C00J H00J 120.1 . . ?
C006 C00K H00K 120.0 . . ?
C00J C00K C006 120.1(2) . . ?
C00J C00K H00K 120.0 . . ?
C00G C00L C00I 120.4(3) . . ?
C00G C00L H00L 119.8 . . ?
C00I C00L H00L 119.8 . . ?
C007 C00M H00M 120.3 . . ?
C00U C00M C007 119.5(2) . . ?
C00U C00M H00M 120.3 . . ?
C00O C00N H00N 120.0 . . ?
C00O C00N C00U 120.0(2) . . ?
C00U C00N H00N 120.0 . . ?
C00H C00O H00O 119.7 . . ?
C00N C00O C00H 120.6(2) . . ?
C00N C00O H00O 119.7 . . ?
C008 C00P H00P 120.1 . . ?
C00S C00P C008 119.8(3) . . ?
C00S C00P H00P 120.1 . . ?
C008 C00Q H00Q 120.2 . . ?
C008 C00Q C00Y 119.7(3) . . ?
C00Y C00Q H00Q 120.2 . . ?
C00F C00R H00R 119.7 . . ?
C00F C00R C00Z 120.7(3) . . ?
C00Z C00R H00R 119.7 . . ?
C00P C00S H00S 119.8 . . ?
C00V C00S C00P 120.3(3) . . ?
C00V C00S H00S 119.8 . . ?
C00D C00T H00T 119.7 . . ?
C00D C00T C010 120.6(4) . . ?
C010 C00T H00T 119.7 . . ?
C00M C00U H00U 119.8 . . ?
C00N C00U C00M 120.4(3) . . ?
C00N C00U H00U 119.8 . . ?
C00S C00V H00V 119.8 . . ?
C00S C00V C00Y 120.3(3) . . ?
C00Y C00V H00V 119.8 . . ?
C00F C00W H00W 120.3 . . ?
C00F C00W C014 119.4(3) . . ?
C014 C00W H00W 120.3 . . ?
C00D C00X H00X 119.9 . . ?
C00D C00X C013 120.1(4) . . ?
C013 C00X H00X 119.9 . . ?
C00Q C00Y H00Y 119.9 . . ?
C00V C00Y C00Q 120.3(3) . . ?
C00V C00Y H00Y 119.9 . . ?
C00R C00Z H00Z 119.8 . . ?
C011 C00Z C00R 120.4(4) . . ?
C011 C00Z H00Z 119.8 . . ?
C00T C010 H010 120.3 . . ?
C012 C010 C00T 119.4(4) . . ?
C012 C010 H010 120.3 . . ?
C00Z C011 H011 120.0 . . ?
C00Z C011 C014 119.9(3) . . ?
C014 C011 H011 120.0 . . ?
C010 C012 H012 119.2 . . ?
C010 C012 C013 121.5(4) . . ?
C013 C012 H012 119.2 . . ?
C00X C013 H013 120.3 . . ?
C012 C013 C00X 119.4(4) . . ?
C012 C013 H013 120.3 . . ?
C00W C014 H014 119.7 . . ?
C011 C014 C00W 120.6(4) . . ?
C011 C014 H014 119.7 . . ?

loop_
_geom_bond_atom_site_label_1
_geom_bond_atom_site_label_2
_geom_bond_distance
_geom_bond_site_symmetry_2
_geom_bond_publ_flag
P001 S003 1.9763(9) . ?
P001 S004 1.9769(9) . ?
P001 C00D 1.830(3) . ?
P001 C00F 1.833(2) . ?
P002 C005 1.787(2) . ?
P002 C006 1.790(2) . ?
P002 C007 1.795(2) . ?
P002 C008 1.799(2) . ?
C005 C009 1.392(3) . ?
C005 C00C 1.398(3) . ?
C006 C00I 1.383(3) . ?
C006 C00K 1.392(3) . ?
C007 C00H 1.382(3) . ?
C007 C00M 1.389(3) . ?
C008 C00P 1.396(3) . ?
C008 C00Q 1.379(4) . ?
C009 H009 0.9300 . ?
C009 C00B 1.378(3) . ?
C00A H00A 0.9300 . ?
C00A C00B 1.371(3) . ?
C00A C00E 1.382(3) . ?
C00B H00B 0.9300 . ?
C00C H00C 0.9300 . ?
C00C C00E 1.380(3) . ?
C00D C00T 1.385(4) . ?
C00D C00X 1.384(4) . ?
C00E H00E 0.9300 . ?
C00F C00R 1.385(4) . ?
C00F C00W 1.386(4) . ?
C00G H00G 0.9300 . ?
C00G C00J 1.379(4) . ?
C00G C00L 1.376(4) . ?
C00H H00H 0.9300 . ?
C00H C00O 1.384(3) . ?
C00I H00I 0.9300 . ?
C00I C00L 1.386(4) . ?
C00J H00J 0.9300 . ?
C00J C00K 1.381(3) . ?
C00K H00K 0.9300 . ?
C00L H00L 0.9300 . ?
C00M H00M 0.9300 . ?
C00M C00U 1.382(4) . ?
C00N H00N 0.9300 . ?
C00N C00O 1.364(4) . ?
C00N C00U 1.380(4) . ?
C00O H00O 0.9300 . ?
C00P H00P 0.9300 . ?
C00P C00S 1.380(4) . ?
C00Q H00Q 0.9300 . ?
C00Q C00Y 1.387(4) . ?
C00R H00R 0.9300 . ?
C00R C00Z 1.391(4) . ?
C00S H00S 0.9300 . ?
C00S C00V 1.366(4) . ?
C00T H00T 0.9300 . ?
C00T C010 1.391(5) . ?
C00U H00U 0.9300 . ?
C00V H00V 0.9300 . ?
C00V C00Y 1.375(4) . ?
C00W H00W 0.9300 . ?
C00W C014 1.399(4) . ?
C00X H00X 0.9300 . ?
C00X C013 1.396(5) . ?
C00Y H00Y 0.9300 . ?
C00Z H00Z 0.9300 . ?
C00Z C011 1.352(5) . ?
C010 H010 0.9300 . ?
C010 C012 1.356(6) . ?
C011 H011 0.9300 . ?
C011 C014 1.382(6) . ?
C012 H012 0.9300 . ?
C012 C013 1.367(6) . ?
C013 H013 0.9300 . ?
C014 H014 0.9300 . ?
